data_7042112
loop_
_publ_author_name
'Toma, Ana Maria'
'Pop, Alexandra'
'Silvestru, Anca'
'R\"uffer, Tobias'
'Lang, Heinrich'
'Mehring, Michael'

_publ_section_title
;
 Bismuth\p arene versus bismuthhalide coordination in heterocyclic
 diorganobismuth(iii) compounds with transannular N\\rightarrow Bi
 interaction.
;
_journal_issue 12
_journal_name_full 'Dalton transactions (Cambridge, England : 2003)'
_journal_page_first 3953
_journal_page_last 3962
_journal_paper_doi 10.1039/c7dt00188f
_journal_volume 46
_journal_year 2017
_chemical_formula_moiety 'C22 H21 Bi Br N'
_chemical_formula_sum 'C22 H21 Bi Br N'
_chemical_formula_weight 588.29
_space_group_crystal_system monoclinic
_space_group_IT_number 15
_space_group_name_Hall '-C 2yc'
_space_group_name_H-M_alt 'C 1 2/c 1'
_symmetry_space_group_name_Hall '-C 2yc'
_symmetry_space_group_name_H-M 'C 1 2/c 1'
_atom_sites_solution_hydrogens geom
_audit_creation_method SHELXL-2014/7
_audit_update_record
;
2017-02-14 deposited with the CCDC.
2017-02-20 downloaded from the CCDC.
;
_cell_angle_alpha 90
_cell_angle_beta 132.9980(10)
_cell_angle_gamma 90
_cell_formula_units_Z 8
_cell_length_a 27.200(2)
_cell_length_b 10.1132(9)
_cell_length_c 19.7239(17)
_cell_measurement_reflns_used 2773
_cell_measurement_temperature 297(2)
_cell_measurement_theta_max 20.16
_cell_measurement_theta_min 2.26
_cell_volume 3968.2(6)
_computing_cell_refinement 'Bruker SMART'
_computing_data_collection 'Bruker SMART'
_computing_data_reduction 'Bruker SAINT'
_computing_molecular_graphics
;Brandenburg, K. [or Brandenburg, K. & Putz, H., or Brandenburg, K. & Berndt,
 M.] (1999). DIAMOND. Crystal Impact GbR, Bonn, Germany.
;
_computing_publication_material
; Allen, F. H., Johnson, O., Shields, G. P., Smith, B. R. & Towler, M. (2004).
 J. Appl. Cryst. 37, 335-338.
;
_computing_structure_refinement 'SHELXL-2016/4 (Sheldrick, 2016)'
_computing_structure_solution 'Bruker SHELXTL'
_diffrn_ambient_temperature 297(2)
_diffrn_measured_fraction_theta_full 0.999
_diffrn_measured_fraction_theta_max 0.999
_diffrn_measurement_device_type 'CCD area detector'
_diffrn_measurement_method 'phi and omega scans'
_diffrn_radiation_monochromator graphite
_diffrn_radiation_source 'sealed tube'
_diffrn_radiation_type MoK\a
_diffrn_radiation_wavelength 0.71073
_diffrn_reflns_av_R_equivalents 0.0646
_diffrn_reflns_av_unetI/netI 0.0480
_diffrn_reflns_Laue_measured_fraction_full 0.999
_diffrn_reflns_Laue_measured_fraction_max 0.999
_diffrn_reflns_limit_h_max 32
_diffrn_reflns_limit_h_min -32
_diffrn_reflns_limit_k_max 12
_diffrn_reflns_limit_k_min -12
_diffrn_reflns_limit_l_max 23
_diffrn_reflns_limit_l_min -23
_diffrn_reflns_number 18397
_diffrn_reflns_point_group_measured_fraction_full 0.999
_diffrn_reflns_point_group_measured_fraction_max 0.999
_diffrn_reflns_theta_full 24.996
_diffrn_reflns_theta_max 24.996
_diffrn_reflns_theta_min 2.047
_exptl_absorpt_coefficient_mu 10.904
_exptl_absorpt_correction_T_max 1
_exptl_absorpt_correction_T_min 0.553326
_exptl_absorpt_correction_type multi-scan
_exptl_absorpt_process_details
; SADABS - V2.03 (Bruker 2001)was used for 
absorption  correction. R(int) =  0.1279 before parameter 
refinement and 0.0535 after parameter refinement.  Ratio of
 minimum to maximum apparent transmission:  0.553326
 Lambda/2 correction factor = 0.0015
;
_exptl_crystal_colour colourless
_exptl_crystal_density_diffrn 1.969
_exptl_crystal_description block
_exptl_crystal_F_000 2224
_exptl_crystal_size_max 0.390
_exptl_crystal_size_mid 0.330
_exptl_crystal_size_min 0.260
_refine_diff_density_max 6.058
_refine_diff_density_min -2.388
_refine_diff_density_rms 0.231
_refine_ls_extinction_method none
_refine_ls_goodness_of_fit_ref 1.094
_refine_ls_hydrogen_treatment constr
_refine_ls_matrix_type full
_refine_ls_number_parameters 226
_refine_ls_number_reflns 3492
_refine_ls_number_restraints 24
_refine_ls_restrained_S_all 1.093
_refine_ls_R_factor_all 0.0862
_refine_ls_R_factor_gt 0.0677
_refine_ls_shift/su_max 0.000
_refine_ls_shift/su_mean 0.000
_refine_ls_structure_factor_coef Fsqd
_refine_ls_weighting_details 'w=1/[\s^2^(Fo^2^)+(0.1153P)^2^+42.9671P] where P=(Fo^2^+2Fc^2^)/3'
_refine_ls_weighting_scheme calc
_refine_ls_wR_factor_gt 0.1896
_refine_ls_wR_factor_ref 0.2010
_reflns_Friedel_coverage 0.000
_reflns_number_gt 2678
_reflns_number_total 3492
_reflns_threshold_expression 'I > 2\s(I)'
_cod_data_source_file c7dt00188f2.cif
_cod_data_source_block shelx
_cod_depositor_comments 'Adding full bibliography for 7042110--7042119.cif.'
_cod_database_code 7042112
_shelx_shelxl_version_number 2014/7
_shelx_space_group_comment
;
The symmetry employed for this shelxl refinement is uniquely defined
by the following loop, which should always be used as a source of
symmetry information in preference to the above space-group names.
They are only intended as comments.
;
_shelx_estimated_absorpt_t_min 0.100
_shelx_estimated_absorpt_t_max 0.164

loop_
_space_group_symop_operation_xyz
'x, y, z'
'-x, y, -z+1/2'
'x+1/2, y+1/2, z'
'-x+1/2, y+1/2, -z+1/2'
'-x, -y, -z'
'x, -y, z-1/2'
'-x+1/2, -y+1/2, -z'
'x+1/2, -y+1/2, z-1/2'

loop_
_atom_site_label
_atom_site_type_symbol
_atom_site_fract_x
_atom_site_fract_y
_atom_site_fract_z
_atom_site_U_iso_or_equiv
_atom_site_adp_type
_atom_site_occupancy
_atom_site_site_symmetry_order
_atom_site_calc_flag
_atom_site_refinement_flags_posn
_atom_site_refinement_flags_adp
Bi1 Bi 0.04201(3) 0.51413(5) 0.13126(4) 0.0500(3) Uani 1 1 d . .
Br1 Br 0.07737(13) 0.7744(2) 0.17226(18) 0.1090(8) Uani 1 1 d . .
C14 C 0.0883(7) 0.4674(14) 0.2746(9) 0.047(3) Uani 1 1 d . .
C9 C 0.1113(6) 0.3383(13) 0.3069(8) 0.043(3) Uani 1 1 d . .
C10 C 0.1400(9) 0.3072(19) 0.3952(11) 0.076(5) Uani 1 1 d . .
H10 H 0.1555 0.2217 0.4172 0.091 Uiso 1 1 calc R U
C11 C 0.1464(9) 0.401(2) 0.4521(11) 0.070(4) Uani 1 1 d . U
H11 H 0.1681 0.3773 0.5125 0.084 Uiso 1 1 calc R U
C12 C 0.1216(11) 0.527(2) 0.4222(13) 0.082(6) Uani 1 1 d . U
H12 H 0.1240 0.5865 0.4601 0.099 Uiso 1 1 calc R U
C13 C 0.0916(7) 0.5636(16) 0.3297(10) 0.053(3) Uani 1 1 d . .
H13 H 0.0750 0.6485 0.3072 0.064 Uiso 1 1 calc R U
C8 C 0.1082(7) 0.2400(13) 0.2468(11) 0.054(4) Uani 1 1 d . .
H8A H 0.1513 0.2391 0.2645 0.065 Uiso 1 1 calc R U
H8B H 0.1010 0.1527 0.2590 0.065 Uiso 1 1 calc R U
C1 C 0.1313(7) 0.4630(13) 0.1506(9) 0.046(3) Uani 1 1 d . .
C6 C 0.1338(6) 0.3297(13) 0.1311(8) 0.044(3) Uani 1 1 d . .
C5 C 0.1868(7) 0.2939(16) 0.1400(9) 0.056(4) Uani 1 1 d . .
H5 H 0.1890 0.2069 0.1270 0.067 Uiso 1 1 calc R U
C4 C 0.2353(7) 0.3769(19) 0.1664(11) 0.064(4) Uani 1 1 d . .
H4 H 0.2710 0.3489 0.1733 0.076 Uiso 1 1 calc R U
C3 C 0.2300(10) 0.5054(16) 0.1829(13) 0.063(5) Uani 1 1 d . .
H3 H 0.2626 0.5652 0.1992 0.075 Uiso 1 1 calc R U
C2 C 0.1806(7) 0.5502(15) 0.1769(10) 0.051(3) Uani 1 1 d . .
H2 H 0.1797 0.6379 0.1903 0.061 Uiso 1 1 calc R U
C7 C 0.0800(7) 0.2365(14) 0.1019(9) 0.053(4) Uani 1 1 d . .
H7A H 0.0424 0.2430 0.0354 0.064 Uiso 1 1 calc R U
H7B H 0.0970 0.1467 0.1161 0.064 Uiso 1 1 calc R U
C15 C -0.0104(7) 0.2170(14) 0.1023(12) 0.062(4) Uani 1 1 d . .
H15A H -0.0426 0.2655 0.0447 0.074 Uiso 1 1 calc R U
H15B H -0.0196 0.2378 0.1407 0.074 Uiso 1 1 calc R U
C16 C -0.0225(8) 0.0737(15) 0.0806(14) 0.072(5) Uani 1 1 d . .
H16A H -0.0183 0.0533 0.0367 0.087 Uiso 1 1 calc R U
H16B H 0.0117 0.0239 0.1369 0.087 Uiso 1 1 calc R U
C17 C -0.0898(8) 0.0316(14) 0.0413(12) 0.055(4) Uani 1 1 d . .
C18 C -0.1475(9) 0.0694(16) -0.0438(12) 0.067(4) Uani 1 1 d . .
H18 H -0.1454 0.1185 -0.0817 0.081 Uiso 1 1 calc R U
C19 C -0.2116(10) 0.0347(19) -0.0761(15) 0.089(7) Uani 1 1 d . U
H19 H -0.2512 0.0651 -0.1329 0.107 Uiso 1 1 calc R U
C20 C -0.2126(10) -0.047(2) -0.0195(18) 0.083(6) Uani 1 1 d . U
H20 H -0.2538 -0.0748 -0.0415 0.099 Uiso 1 1 calc R U
C21 C -0.1577(10) -0.0845(17) 0.0629(15) 0.079(5) Uani 1 1 d . .
H21 H -0.1597 -0.1379 0.0993 0.095 Uiso 1 1 calc R U
C22 C -0.0959(9) -0.0431(17) 0.0951(13) 0.073(5) Uani 1 1 d . .
H22 H -0.0570 -0.0661 0.1550 0.088 Uiso 1 1 calc R U
N1 N 0.0566(6) 0.2655(13) 0.1489(8) 0.050(3) Uani 1 1 d . .

loop_
_atom_site_aniso_label
_atom_site_aniso_U_11
_atom_site_aniso_U_22
_atom_site_aniso_U_33
_atom_site_aniso_U_23
_atom_site_aniso_U_13
_atom_site_aniso_U_12
Bi1 0.0361(4) 0.0601(4) 0.0364(4) -0.0002(2) 0.0179(3) 0.0100(2)
Br1 0.1109(18) 0.0770(14) 0.1109(18) 0.0103(12) 0.0646(16) 0.0225(13)
C14 0.032(7) 0.076(10) 0.027(6) -0.018(6) 0.018(6) -0.015(6)
C9 0.041(7) 0.054(8) 0.037(7) -0.006(6) 0.028(6) -0.013(6)
C10 0.089(13) 0.085(12) 0.068(11) -0.010(9) 0.059(11) -0.038(10)
C11 0.073(11) 0.090(12) 0.049(9) -0.010(8) 0.042(8) -0.019(9)
C12 0.090(13) 0.118(15) 0.061(10) -0.057(10) 0.060(10) -0.046(11)
C13 0.043(8) 0.066(9) 0.059(9) -0.011(7) 0.038(8) -0.008(7)
C8 0.053(9) 0.043(8) 0.072(10) 0.014(7) 0.045(8) 0.002(6)
C1 0.042(8) 0.054(8) 0.033(7) 0.002(6) 0.022(6) 0.004(6)
C6 0.045(8) 0.056(8) 0.028(6) -0.004(6) 0.025(6) -0.001(6)
C5 0.052(9) 0.078(10) 0.042(8) 0.001(7) 0.034(7) 0.012(8)
C4 0.047(9) 0.101(14) 0.062(10) -0.001(9) 0.045(8) -0.008(8)
C3 0.064(11) 0.075(11) 0.062(11) 0.014(8) 0.048(10) -0.006(8)
C2 0.055(9) 0.044(7) 0.051(8) 0.008(6) 0.035(8) -0.002(7)
C7 0.060(9) 0.054(8) 0.043(8) -0.013(6) 0.034(8) -0.005(7)
C15 0.051(9) 0.052(9) 0.077(11) -0.012(7) 0.042(9) -0.004(7)
C16 0.074(11) 0.051(9) 0.115(14) -0.017(9) 0.073(11) -0.009(8)
C17 0.044(9) 0.047(8) 0.063(10) -0.019(7) 0.032(8) -0.005(6)
C18 0.087(13) 0.055(9) 0.076(11) -0.015(8) 0.063(11) -0.012(9)
C19 0.058(11) 0.076(12) 0.080(12) -0.033(10) 0.026(9) 0.016(9)
C20 0.060(11) 0.074(11) 0.114(15) -0.026(11) 0.059(11) -0.013(9)
C21 0.092(14) 0.060(11) 0.108(15) -0.001(10) 0.077(13) -0.004(10)
C22 0.067(11) 0.057(10) 0.073(11) 0.006(9) 0.039(10) 0.009(9)
N1 0.042(7) 0.066(8) 0.045(7) -0.010(5) 0.030(6) -0.007(5)

loop_
_atom_type_symbol
_atom_type_description
_atom_type_scat_dispersion_real
_atom_type_scat_dispersion_imag
_atom_type_scat_source
C C 0.0033 0.0016 'International Tables Vol C Tables 4.2.6.8 and 6.1.1.4'
H H 0.0000 0.0000 'International Tables Vol C Tables 4.2.6.8 and 6.1.1.4'
N N 0.0061 0.0033 'International Tables Vol C Tables 4.2.6.8 and 6.1.1.4'
Bi Bi -4.1077 10.2566 'International Tables Vol C Tables 4.2.6.8 and 6.1.1.4'
Br Br -0.2901 2.4595 'International Tables Vol C Tables 4.2.6.8 and 6.1.1.4'

loop_
_geom_angle_atom_site_label_1
_geom_angle_atom_site_label_2
_geom_angle_atom_site_label_3
_geom_angle
C14 Bi1 C1 97.3(5)
C14 Bi1 N1 73.4(4)
C1 Bi1 N1 72.5(4)
C14 Bi1 Br1 92.8(4)
C1 Bi1 Br1 92.9(4)
N1 Bi1 Br1 157.9(3)
C9 C14 C13 121.2(13)
C9 C14 Bi1 117.8(9)
C13 C14 Bi1 121.0(11)
C10 C9 C14 118.7(14)
C10 C9 C8 121.7(14)
C14 C9 C8 119.4(11)
C9 C10 C11 121.4(18)
C9 C10 H10 119.3
C11 C10 H10 119.3
C12 C11 C10 122.1(16)
C12 C11 H11 118.9
C10 C11 H11 118.9
C11 C12 C13 118.0(15)
C11 C12 H12 121.0
C13 C12 H12 121.0
C14 C13 C12 118.4(15)
C14 C13 H13 120.8
C12 C13 H13 120.8
N1 C8 C9 114.7(11)
N1 C8 H8A 108.6
C9 C8 H8A 108.6
N1 C8 H8B 108.6
C9 C8 H8B 108.6
H8A C8 H8B 107.6
C2 C1 C6 119.8(14)
C2 C1 Bi1 125.3(11)
C6 C1 Bi1 114.8(10)
C5 C6 C1 117.1(13)
C5 C6 C7 123.5(13)
C1 C6 C7 119.4(12)
C4 C5 C6 123.7(15)
C4 C5 H5 118.1
C6 C5 H5 118.1
C5 C4 C3 117.0(15)
C5 C4 H4 121.5
C3 C4 H4 121.5
C2 C3 C4 123.9(15)
C2 C3 H3 118.0
C4 C3 H3 118.0
C3 C2 C1 118.4(15)
C3 C2 H2 120.8
C1 C2 H2 120.8
N1 C7 C6 111.4(10)
N1 C7 H7A 109.3
C6 C7 H7A 109.3
N1 C7 H7B 109.3
C6 C7 H7B 109.3
H7A C7 H7B 108.0
N1 C15 C16 116.6(12)
N1 C15 H15A 108.1
C16 C15 H15A 108.1
N1 C15 H15B 108.1
C16 C15 H15B 108.1
H15A C15 H15B 107.3
C17 C16 C15 112.6(13)
C17 C16 H16A 109.1
C15 C16 H16A 109.1
C17 C16 H16B 109.1
C15 C16 H16B 109.1
H16A C16 H16B 107.8
C18 C17 C22 117.0(15)
C18 C17 C16 122.7(16)
C22 C17 C16 120.1(16)
C17 C18 C19 120.8(18)
C17 C18 H18 119.6
C19 C18 H18 119.6
C20 C19 C18 117.9(19)
C20 C19 H19 121.0
C18 C19 H19 121.0
C21 C20 C19 122.4(19)
C21 C20 H20 118.8
C19 C20 H20 118.8
C20 C21 C22 118.6(19)
C20 C21 H21 120.7
C22 C21 H21 120.7
C21 C22 C17 123.1(17)
C21 C22 H22 118.5
C17 C22 H22 118.5
C8 N1 C15 116.3(12)
C8 N1 C7 111.4(11)
C15 N1 C7 115.3(11)
C8 N1 Bi1 106.3(8)
C15 N1 Bi1 103.7(8)
C7 N1 Bi1 101.9(8)

loop_
_geom_bond_atom_site_label_1
_geom_bond_atom_site_label_2
_geom_bond_distance
Bi1 C14 2.225(13)
Bi1 C1 2.247(14)
Bi1 N1 2.532(13)
Bi1 Br1 2.729(2)
C14 C9 1.399(19)
C14 C13 1.41(2)
C9 C10 1.37(2)
C9 C8 1.504(19)
C10 C11 1.39(2)
C10 H10 0.9300
C11 C12 1.37(3)
C11 H11 0.9300
C12 C13 1.45(2)
C12 H12 0.9300
C13 H13 0.9300
C8 N1 1.438(18)
C8 H8A 0.9700
C8 H8B 0.9700
C1 C2 1.38(2)
C1 C6 1.416(18)
C6 C5 1.376(18)
C6 C7 1.488(18)
C5 C4 1.33(2)
C5 H5 0.9300
C4 C3 1.37(2)
C4 H4 0.9300
C3 C2 1.35(2)
C3 H3 0.9300
C2 H2 0.9300
C7 N1 1.469(16)
C7 H7A 0.9700
C7 H7B 0.9700
C15 N1 1.456(17)
C15 C16 1.48(2)
C15 H15A 0.9700
C15 H15B 0.9700
C16 C17 1.48(2)
C16 H16A 0.9700
C16 H16B 0.9700
C17 C18 1.35(2)
C17 C22 1.40(3)
C18 C19 1.43(3)
C18 H18 0.9300
C19 C20 1.40(3)
C19 H19 0.9300
C20 C21 1.31(3)
C20 H20 0.9300
C21 C22 1.40(2)
C21 H21 0.9300
C22 H22 0.9300

loop_
_geom_torsion_atom_site_label_1
_geom_torsion_atom_site_label_2
_geom_torsion_atom_site_label_3
_geom_torsion_atom_site_label_4
_geom_torsion
C13 C14 C9 C10 -2.6(19)
Bi1 C14 C9 C10 -179.9(10)
C13 C14 C9 C8 -178.7(12)
Bi1 C14 C9 C8 4.0(16)
C14 C9 C10 C11 0(2)
C8 C9 C10 C11 176.1(14)
C9 C10 C11 C12 3(3)
C10 C11 C12 C13 -4(3)
C9 C14 C13 C12 2(2)
Bi1 C14 C13 C12 179.2(11)
C11 C12 C13 C14 1(2)
C10 C9 C8 N1 157.5(13)
C14 C9 C8 N1 -26.6(17)
C2 C1 C6 C5 0.1(18)
Bi1 C1 C6 C5 178.7(9)
C2 C1 C6 C7 -179.5(12)
Bi1 C1 C6 C7 -0.9(15)
C1 C6 C5 C4 1(2)
C7 C6 C5 C4 -179.8(13)
C6 C5 C4 C3 -2(2)
C5 C4 C3 C2 2(3)
C4 C3 C2 C1 -2(2)
C6 C1 C2 C3 0(2)
Bi1 C1 C2 C3 -178.1(11)
C5 C6 C7 N1 145.2(12)
C1 C6 C7 N1 -35.3(17)
N1 C15 C16 C17 174.6(14)
C15 C16 C17 C18 68(2)
C15 C16 C17 C22 -107.0(18)
C22 C17 C18 C19 0(2)
C16 C17 C18 C19 -175.1(14)
C17 C18 C19 C20 -4(2)
C18 C19 C20 C21 4(3)
C19 C20 C21 C22 -1(3)
C20 C21 C22 C17 -3(3)
C18 C17 C22 C21 3(2)
C16 C17 C22 C21 179.1(15)
C9 C8 N1 C15 -83.6(14)
C9 C8 N1 C7 141.4(12)
C9 C8 N1 Bi1 31.2(12)
C16 C15 N1 C8 -78.0(18)
C16 C15 N1 C7 55(2)
C16 C15 N1 Bi1 165.7(13)
C6 C7 N1 C8 -66.8(15)
C6 C7 N1 C15 157.8(12)
C6 C7 N1 Bi1 46.2(12)
